data_7213028
loop_
_publ_author_name
'Schmidt, Andreas'
'Nieger, Martin'

_publ_section_title
;
 New vinylogous mesomeric betaines: synthesis and tautomerism of
 pyridiniopyrimidine appended 5-iminopenta-1,3-dienolates
;
_journal_issue 10
_journal_name_full 'Journal of the Chemical Society, Perkin Transactions 1'
_journal_page_first 1325
_journal_paper_doi 10.1039/a900792j
_journal_year 1999
_chemical_formula_moiety '(C14 H10 Cl2 N5) (Cl) - 2 H2 O'
_chemical_formula_sum 'C14 H14 Cl3 N5 O2'
_chemical_formula_weight 390.65
_chemical_name_systematic
; 
 1-(4-Amino-5,6-dichloro-pyrimidin-2-yl)-4-(pyridin-4-yl)-
 pyridinium chloride 
;
_space_group_IT_number 14
_symmetry_cell_setting monoclinic
_symmetry_space_group_name_Hall '-P 2yn'
_symmetry_space_group_name_H-M 'P 1 21/n 1'
_atom_sites_solution_hydrogens geom
_atom_sites_solution_primary direct
_atom_sites_solution_secondary difmap
_audit_creation_method SHELXL-97
_cell_angle_alpha 90.00
_cell_angle_beta 99.222(2)
_cell_angle_gamma 90.00
_cell_formula_units_Z 4
_cell_length_a 7.8039(3)
_cell_length_b 16.9741(4)
_cell_length_c 12.6159(6)
_cell_measurement_reflns_used 23342
_cell_measurement_temperature 123(2)
_cell_volume 1649.55(11)
_computing_cell_refinement DENZO-SMN
_computing_data_collection Kappa-CCD
_computing_data_reduction DENZO-SMN
_computing_molecular_graphics XP
_computing_publication_material 'SHELXL-97 (Sheldrick, 1997)'
_computing_structure_refinement 'SHELXL-97 (Sheldrick, 1997)'
_computing_structure_solution 'SHELXS-97 (Sheldrick, 1990)'
_diffrn_ambient_temperature 123(2)
_diffrn_measured_fraction_theta_full 0.899
_diffrn_measured_fraction_theta_max 0.899
_diffrn_measurement_device_type 'Nonius Kappa-CCD'
_diffrn_measurement_method 'rotation in phi, 2 deg.'
_diffrn_radiation_monochromator graphite
_diffrn_radiation_source 'fine-focus sealed tube'
_diffrn_radiation_type MoK\a
_diffrn_radiation_wavelength 0.71073
_diffrn_reflns_av_R_equivalents 0.0251
_diffrn_reflns_av_sigmaI/netI 0.0236
_diffrn_reflns_limit_h_max 9
_diffrn_reflns_limit_h_min -9
_diffrn_reflns_limit_k_max 20
_diffrn_reflns_limit_k_min -20
_diffrn_reflns_limit_l_max 15
_diffrn_reflns_limit_l_min -15
_diffrn_reflns_number 22923
_diffrn_reflns_theta_full 26.43
_diffrn_reflns_theta_max 26.43
_diffrn_reflns_theta_min 2.90
_exptl_absorpt_coefficient_mu 0.574
_exptl_absorpt_correction_T_max '0.8939 (theor.)'
_exptl_absorpt_correction_T_min '0.7823 (theor.)'
_exptl_absorpt_correction_type none
_exptl_crystal_colour dark-red
_exptl_crystal_density_diffrn 1.573
_exptl_crystal_density_meas ?
_exptl_crystal_density_method 'not measured'
_exptl_crystal_description blocks
_exptl_crystal_F_000 800
_exptl_crystal_size_max 0.45
_exptl_crystal_size_mid 0.30
_exptl_crystal_size_min 0.20
_refine_diff_density_max 0.615
_refine_diff_density_min -0.844
_refine_diff_density_rms 0.067
_refine_ls_extinction_method none
_refine_ls_goodness_of_fit_ref 1.062
_refine_ls_hydrogen_treatment mixed
_refine_ls_matrix_type full
_refine_ls_number_parameters 234
_refine_ls_number_reflns 3159
_refine_ls_number_restraints 8
_refine_ls_restrained_S_all 1.065
_refine_ls_R_factor_all 0.0452
_refine_ls_R_factor_gt 0.0399
_refine_ls_shift/su_max 0.000
_refine_ls_shift/su_mean 0.000
_refine_ls_structure_factor_coef Fsqd
_refine_ls_weighting_details 'w=1/[\s^2^(Fo^2^)+(0.0516P)^2^+1.9801P] where P=(Fo^2^+2Fc^2^)/3'
_refine_ls_weighting_scheme calc
_refine_ls_wR_factor_gt 0.1052
_refine_ls_wR_factor_ref 0.1086
_reflns_number_gt 2801
_reflns_number_total 3159
_reflns_threshold_expression >2sigma(I)
_cod_data_source_file 900792jsup1.cif
_cod_data_source_block compound_7
_cod_depositor_comments
;
The following automatic conversions were performed:

'_exptl_crystal_density_meas' value 'none' was changed to '?' - the
value is perceived as not measured.

Automatic conversion script
Id: cif_fix_values 3008 2015-01-20 13:52:24Z robertas 

The following automatic conversions were performed:

'_refine_ls_weighting_scheme' value 'calc
w=1/[\s^2^(Fo^2^)+(0.0516P)^2^+1.9801P] where P=(Fo^2^+2Fc^2^)/3' was
changed to 'calc'. New tag '_refine_ls_weighting_details' was
created. The value of the new tag was set to
'w=1/[\s^2^(Fo^2^)+(0.0516P)^2^+1.9801P] where P=(Fo^2^+2Fc^2^)/3'.

Automatic conversion script
Id: cif_fix_values 3143 2015-03-26 13:38:13Z robertas 
;
_cod_original_sg_symbol_H-M 'P2(1)/n (no.14)'
_cod_database_code 7213028

loop_
_symmetry_equiv_pos_as_xyz
'x, y, z'
'-x+1/2, y+1/2, -z+1/2'
'-x, -y, -z'
'x-1/2, -y-1/2, z-1/2'

loop_
_atom_site_label
_atom_site_type_symbol
_atom_site_fract_x
_atom_site_fract_y
_atom_site_fract_z
_atom_site_U_iso_or_equiv
_atom_site_adp_type
_atom_site_occupancy
_atom_site_calc_flag
_atom_site_refinement_flags
_atom_site_disorder_assembly
_atom_site_disorder_group
Cl1 Cl 0.77878(11) 0.57408(4) 0.36114(6) 0.0291(2) Uiso 0.8917(19) d P A 1
Cl1' Cl 0.7159(9) 0.5579(4) 0.3816(5) 0.0291(2) Uiso 0.1083(19) d P A 2
N1 N 0.5328(2) 0.93741(11) 0.35842(14) 0.0211(4) Uani 1 d . . .
C2 C 0.3887(3) 0.95178(13) 0.40049(17) 0.0211(4) Uani 1 d . . .
Cl2 Cl 0.29130(7) 1.04162(3) 0.36811(5) 0.02618(16) Uani 1 d . . .
C3 C 0.3183(3) 0.89953(13) 0.46447(17) 0.0204(4) Uani 1 d . . .
Cl3 Cl 0.13706(7) 0.92025(3) 0.52070(4) 0.02534(16) Uani 1 d . . .
C4 C 0.3979(3) 0.82414(13) 0.48062(17) 0.0202(4) Uani 1 d . . .
N4 N 0.3352(2) 0.76593(12) 0.53266(16) 0.0242(4) Uani 1 d D . .
H4A H 0.379(4) 0.7199(12) 0.526(2) 0.036 Uiso 1 d D . .
H4B H 0.243(3) 0.7717(17) 0.561(2) 0.036 Uiso 1 d D . .
N5 N 0.5449(2) 0.80989(11) 0.43968(14) 0.0202(4) Uani 1 d . . .
C6 C 0.5987(3) 0.86716(13) 0.38340(17) 0.0191(4) Uani 1 d . . .
N7 N 0.7568(2) 0.84852(11) 0.33993(14) 0.0189(4) Uani 1 d . . .
C8 C 0.8287(3) 0.90325(13) 0.28215(17) 0.0215(4) Uani 1 d . . .
H8 H 0.7771 0.9538 0.2704 0.026 Uiso 1 calc R . .
C9 C 0.9762(3) 0.88540(13) 0.24061(17) 0.0217(5) Uani 1 d . . .
H9 H 1.0255 0.9238 0.1998 0.026 Uiso 1 calc R . .
C10 C 1.0551(3) 0.81144(13) 0.25751(16) 0.0200(4) Uani 1 d . . .
C11 C 0.9742(3) 0.75622(14) 0.31564(19) 0.0239(5) Uani 1 d . . .
H11 H 1.0219 0.7049 0.3273 0.029 Uiso 1 calc R . .
C12 C 0.8271(3) 0.77579(13) 0.35569(18) 0.0230(5) Uani 1 d . . .
H12 H 0.7735 0.7378 0.3951 0.028 Uiso 1 calc R . .
C13 C 1.2170(3) 0.79074(13) 0.21524(16) 0.0203(4) Uani 1 d . . .
C14 C 1.2913(3) 0.84261(14) 0.14921(19) 0.0254(5) Uani 1 d . . .
H14 H 1.2386 0.8921 0.1300 0.030 Uiso 1 calc R . .
C15 C 1.4422(3) 0.82100(15) 0.11227(19) 0.0272(5) Uani 1 d . . .
H15 H 1.4900 0.8568 0.0669 0.033 Uiso 1 calc R . .
N16 N 1.5247(2) 0.75285(12) 0.13659(16) 0.0249(4) Uani 1 d . . .
C17 C 1.4555(3) 0.70340(14) 0.20133(18) 0.0251(5) Uani 1 d . . .
H17 H 1.5131 0.6550 0.2207 0.030 Uiso 1 calc R . .
C18 C 1.3039(3) 0.71987(13) 0.24115(17) 0.0223(5) Uani 1 d . . .
H18 H 1.2591 0.6828 0.2861 0.027 Uiso 1 calc R . .
O1W O 0.4577(3) 0.61675(12) 0.48282(17) 0.0424(5) Uani 1 d D . .
H1W1 H 0.364(3) 0.5867(19) 0.468(3) 0.064 Uiso 1 d D . .
H1W2 H 0.532(3) 0.598(2) 0.447(3) 0.064 Uiso 1 d D . .
O2W O 0.1748(3) 0.52588(14) 0.42498(19) 0.0490(5) Uani 1 d D . .
H2W1 H 0.064(3) 0.539(2) 0.403(3) 0.074 Uiso 1 d D . .
H2W2 H 0.167(5) 0.503(2) 0.488(2) 0.074 Uiso 1 d D . .

loop_
_atom_site_aniso_label
_atom_site_aniso_U_11
_atom_site_aniso_U_22
_atom_site_aniso_U_33
_atom_site_aniso_U_23
_atom_site_aniso_U_13
_atom_site_aniso_U_12
N1 0.0164(9) 0.0261(10) 0.0210(9) -0.0005(7) 0.0035(7) 0.0013(7)
C2 0.0165(10) 0.0239(11) 0.0216(10) -0.0029(8) -0.0005(9) 0.0022(8)
Cl2 0.0233(3) 0.0259(3) 0.0294(3) 0.0010(2) 0.0044(2) 0.0067(2)
C3 0.0129(9) 0.0286(11) 0.0200(10) -0.0031(9) 0.0037(8) 0.0022(8)
Cl3 0.0178(3) 0.0319(3) 0.0282(3) -0.0023(2) 0.0094(2) 0.0049(2)
C4 0.0145(10) 0.0286(11) 0.0178(10) -0.0022(8) 0.0031(8) 0.0005(8)
N4 0.0189(9) 0.0266(10) 0.0292(10) 0.0028(8) 0.0103(8) 0.0039(8)
N5 0.0156(8) 0.0252(9) 0.0201(9) -0.0007(7) 0.0035(7) 0.0016(7)
C6 0.0138(10) 0.0258(11) 0.0178(10) -0.0030(8) 0.0025(8) 0.0010(8)
N7 0.0142(8) 0.0248(10) 0.0180(8) -0.0005(7) 0.0034(7) 0.0011(7)
C8 0.0209(11) 0.0233(11) 0.0204(10) 0.0013(8) 0.0033(9) 0.0013(9)
C9 0.0191(10) 0.0269(11) 0.0196(10) 0.0013(8) 0.0042(9) -0.0015(8)
C10 0.0171(10) 0.0264(11) 0.0158(10) -0.0014(8) 0.0006(8) 0.0007(8)
C11 0.0186(11) 0.0269(11) 0.0271(11) 0.0032(9) 0.0059(9) 0.0039(9)
C12 0.0205(11) 0.0241(11) 0.0254(11) 0.0033(9) 0.0069(9) 0.0015(9)
C13 0.0163(10) 0.0291(12) 0.0154(9) -0.0024(8) 0.0026(8) -0.0009(8)
C14 0.0211(11) 0.0297(12) 0.0264(11) 0.0037(9) 0.0070(9) 0.0029(9)
C15 0.0227(11) 0.0357(13) 0.0248(11) 0.0017(10) 0.0086(10) -0.0019(10)
N16 0.0179(9) 0.0333(11) 0.0245(10) -0.0017(8) 0.0062(8) -0.0006(8)
C17 0.0213(11) 0.0304(12) 0.0240(11) -0.0019(9) 0.0053(9) 0.0031(9)
C18 0.0199(10) 0.0271(11) 0.0212(10) 0.0007(9) 0.0066(9) 0.0002(9)
O1W 0.0447(12) 0.0397(11) 0.0446(12) -0.0030(9) 0.0127(10) 0.0056(9)
O2W 0.0414(11) 0.0535(13) 0.0512(12) 0.0075(10) 0.0042(10) -0.0040(10)

loop_
_atom_type_symbol
_atom_type_description
_atom_type_scat_dispersion_real
_atom_type_scat_dispersion_imag
_atom_type_scat_source
C C 0.0033 0.0016 'International Tables Vol C Tables 4.2.6.8 and 6.1.1.4'
H H 0.0000 0.0000 'International Tables Vol C Tables 4.2.6.8 and 6.1.1.4'
N N 0.0061 0.0033 'International Tables Vol C Tables 4.2.6.8 and 6.1.1.4'
O O 0.0106 0.0060 'International Tables Vol C Tables 4.2.6.8 and 6.1.1.4'
Cl Cl 0.1484 0.1585 'International Tables Vol C Tables 4.2.6.8 and 6.1.1.4'

loop_
_geom_angle_atom_site_label_1
_geom_angle_atom_site_label_2
_geom_angle_atom_site_label_3
_geom_angle
C6 N1 C2 112.98(19)
N1 C2 C3 123.8(2)
N1 C2 Cl2 115.68(17)
C3 C2 Cl2 120.55(17)
C2 C3 C4 117.32(19)
C2 C3 Cl3 123.01(17)
C4 C3 Cl3 119.63(17)
N4 C4 N5 117.4(2)
N4 C4 C3 123.73(19)
N5 C4 C3 118.9(2)
C4 N4 H4A 116(2)
C4 N4 H4B 122(2)
H4A N4 H4B 121(3)
C6 N5 C4 116.01(19)
N5 C6 N1 130.8(2)
N5 C6 N7 113.88(18)
N1 C6 N7 115.27(19)
C12 N7 C8 120.74(18)
C12 N7 C6 119.25(18)
C8 N7 C6 119.98(18)
N7 C8 C9 119.9(2)
N7 C8 H8 120.1
C9 C8 H8 120.1
C8 C9 C10 121.0(2)
C8 C9 H9 119.5
C10 C9 H9 119.5
C9 C10 C11 117.1(2)
C9 C10 C13 122.3(2)
C11 C10 C13 120.6(2)
C12 C11 C10 120.4(2)
C12 C11 H11 119.8
C10 C11 H11 119.8
N7 C12 C11 120.8(2)
N7 C12 H12 119.6
C11 C12 H12 119.6
C18 C13 C14 116.7(2)
C18 C13 C10 121.9(2)
C14 C13 C10 121.4(2)
C15 C14 C13 119.3(2)
C15 C14 H14 120.3
C13 C14 H14 120.3
N16 C15 C14 123.9(2)
N16 C15 H15 118.1
C14 C15 H15 118.1
C15 N16 C17 117.08(19)
N16 C17 C18 123.0(2)
N16 C17 H17 118.5
C18 C17 H17 118.5
C17 C18 C13 120.0(2)
C17 C18 H18 120.0
C13 C18 H18 120.0
H1W1 O1W H1W2 106(2)
H2W1 O2W H2W2 100(2)

loop_
_geom_bond_atom_site_label_1
_geom_bond_atom_site_label_2
_geom_bond_distance
N1 C6 1.317(3)
N1 C2 1.340(3)
C2 C3 1.372(3)
C2 Cl2 1.724(2)
C3 C4 1.423(3)
C3 Cl3 1.717(2)
C4 N4 1.323(3)
C4 N5 1.354(3)
N4 H4A 0.862(17)
N4 H4B 0.857(18)
N5 C6 1.312(3)
C6 N7 1.463(3)
N7 C12 1.352(3)
N7 C8 1.357(3)
C8 C9 1.373(3)
C8 H8 0.9500
C9 C10 1.399(3)
C9 H9 0.9500
C10 C11 1.401(3)
C10 C13 1.490(3)
C11 C12 1.368(3)
C11 H11 0.9500
C12 H12 0.9500
C13 C18 1.394(3)
C13 C14 1.400(3)
C14 C15 1.384(3)
C14 H14 0.9500
C15 N16 1.335(3)
C15 H15 0.9500
N16 C17 1.343(3)
C17 C18 1.386(3)
C17 H17 0.9500
C18 H18 0.9500
O1W H1W1 0.890(18)
O1W H1W2 0.857(18)
O2W H2W1 0.898(18)
O2W H2W2 0.892(18)

loop_
_geom_hbond_atom_site_label_D
_geom_hbond_atom_site_label_H
_geom_hbond_atom_site_label_A
_geom_hbond_distance_DH
_geom_hbond_distance_HA
_geom_hbond_distance_DA
_geom_hbond_angle_DHA
_geom_hbond_site_symmetry_A
N4 H4A O1W 0.862(17) 1.961(19) 2.813(3) 169(3) .
N4 H4B N16 0.857(18) 2.12(2) 2.951(3) 162(3) 4_476
O1W H1W1 O2W 0.890(18) 1.808(19) 2.696(3) 175(3) .
O1W H1W2 Cl1 0.857(18) 2.386(18) 3.224(2) 166(3) .
O1W H1W2 Cl1' 0.857(18) 1.887(19) 2.740(7) 173(3) .
O2W H2W1 Cl1 0.898(18) 2.278(19) 3.174(2) 176(3) 1_455
O2W H2W1 Cl1' 0.898(18) 2.70(2) 3.577(7) 165(3) 1_455
O2W H2W2 Cl1 0.892(18) 2.297(19) 3.159(2) 162(3) 3_666
O2W H2W2 Cl1' 0.892(18) 2.04(2) 2.835(6) 148(3) 3_666

loop_
_geom_torsion_atom_site_label_1
_geom_torsion_atom_site_label_2
_geom_torsion_atom_site_label_3
_geom_torsion_atom_site_label_4
_geom_torsion
C6 N1 C2 C3 1.1(3)
C6 N1 C2 Cl2 -178.22(15)
N1 C2 C3 C4 -4.2(3)
Cl2 C2 C3 C4 175.05(16)
N1 C2 C3 Cl3 178.07(16)
Cl2 C2 C3 Cl3 -2.7(3)
C2 C3 C4 N4 -174.1(2)
Cl3 C3 C4 N4 3.7(3)
C2 C3 C4 N5 5.0(3)
Cl3 C3 C4 N5 -177.16(15)
N4 C4 N5 C6 176.33(19)
C3 C4 N5 C6 -2.8(3)
C4 N5 C6 N1 -0.6(3)
C4 N5 C6 N7 -179.32(17)
C2 N1 C6 N5 1.6(3)
C2 N1 C6 N7 -179.72(17)
N5 C6 N7 C12 3.2(3)
N1 C6 N7 C12 -175.74(19)
N5 C6 N7 C8 -178.51(19)
N1 C6 N7 C8 2.6(3)
C12 N7 C8 C9 -1.2(3)
C6 N7 C8 C9 -179.42(19)
N7 C8 C9 C10 -0.5(3)
C8 C9 C10 C11 1.8(3)
C8 C9 C10 C13 -178.86(19)
C9 C10 C11 C12 -1.6(3)
C13 C10 C11 C12 179.0(2)
C8 N7 C12 C11 1.3(3)
C6 N7 C12 C11 179.6(2)
C10 C11 C12 N7 0.1(3)
C9 C10 C13 C18 173.7(2)
C11 C10 C13 C18 -7.0(3)
C9 C10 C13 C14 -4.9(3)
C11 C10 C13 C14 174.4(2)
C18 C13 C14 C15 1.0(3)
C10 C13 C14 C15 179.7(2)
C13 C14 C15 N16 -0.6(4)
C14 C15 N16 C17 -0.4(3)
C15 N16 C17 C18 1.1(3)
N16 C17 C18 C13 -0.7(3)
C14 C13 C18 C17 -0.4(3)
C10 C13 C18 C17 -179.1(2)
